data_7009151
loop_
_publ_author_name
'Cobley, Christopher J.'
'Ellis, Dianne D.'
'Orpen, A. Guy'
'Pringle, Paul G.'

_publ_section_title
;
 Rhodium(I) complexes of robust phosphites derived from calix[4]arenes
 and their application in the hydroformylation of 1-hexene
;
_journal_issue 7
_journal_name_full 'Journal of the Chemical Society, Dalton Transactions'
_journal_page_first 1109
_journal_paper_doi 10.1039/a908961f
_journal_year 2000
_chemical_formula_sum 'C93 H109 Cl11 O10 P2 Rh2'
_chemical_formula_weight 2044.51
_chemical_name_systematic
; 
 ? 
;
_space_group_IT_number 2
_symmetry_cell_setting triclinic
_symmetry_space_group_name_Hall '-P 1'
_symmetry_space_group_name_H-M 'P -1'
_atom_sites_solution_hydrogens geom
_atom_sites_solution_primary direct
_atom_sites_solution_secondary difmap
_audit_creation_method SHELXL
_cell_angle_alpha 86.31(5)
_cell_angle_beta 89.32(4)
_cell_angle_gamma 77.30(5)
_cell_formula_units_Z 2
_cell_length_a 13.773(5)
_cell_length_b 14.778(7)
_cell_length_c 24.121(20)
_cell_measurement_temperature 173(2)
_cell_volume 4779(5)
_computing_cell_refinement 'SMART (Siemens, 1995b)'
_computing_data_collection 'SMART (Siemens, 1995b)'
_computing_data_reduction 'SMART (Siemens, 1995b)'
_computing_molecular_graphics 'SHELXTL (Siemens, 1995a)'
_computing_publication_material 'SHELXTL (Siemens, 1995a)'
_computing_structure_refinement 'SHELXTL (Siemens, 1995a)'
_computing_structure_solution 'SHELXTL (Siemens, 1995a)'
_diffrn_ambient_temperature 173(2)
_diffrn_measurement_device_type 'Siemens SMART CCD diffractometer'
_diffrn_measurement_method '\w rotation with narrow frames'
_diffrn_radiation_monochromator graphite
_diffrn_radiation_source 'fine-focus sealed tube'
_diffrn_radiation_type MoK\a
_diffrn_radiation_wavelength 0.71073
_diffrn_reflns_av_R_equivalents 0.1323
_diffrn_reflns_av_sigmaI/netI 0.1937
_diffrn_reflns_limit_h_max 16
_diffrn_reflns_limit_h_min -16
_diffrn_reflns_limit_k_max 17
_diffrn_reflns_limit_k_min -16
_diffrn_reflns_limit_l_max 14
_diffrn_reflns_limit_l_min -28
_diffrn_reflns_number 17921
_diffrn_reflns_theta_max 22.50
_diffrn_reflns_theta_min 2.41
_exptl_absorpt_coefficient_mu 0.741
_exptl_absorpt_correction_type empirical
_exptl_crystal_density_diffrn 1.421
_exptl_crystal_F_000 2108
_refine_diff_density_max 1.161
_refine_diff_density_min -1.530
_refine_diff_density_rms 0.192
_refine_ls_extinction_method none
_refine_ls_goodness_of_fit_all 1.537
_refine_ls_goodness_of_fit_obs 1.742
_refine_ls_hydrogen_treatment mixed
_refine_ls_matrix_type full
_refine_ls_number_parameters 724
_refine_ls_number_reflns 11511
_refine_ls_number_restraints 0
_refine_ls_restrained_S_all 1.637
_refine_ls_restrained_S_obs 1.742
_refine_ls_R_factor_all 0.2510
_refine_ls_R_factor_obs 0.1448
_refine_ls_shift/esd_max -0.144
_refine_ls_shift/esd_mean 0.009
_refine_ls_structure_factor_coef Fsqd
_refine_ls_weighting_details 'w=1/[\s^2^(Fo^2^)+(0.1000P)^2^+0.0000P] where P=(Fo^2^+2Fc^2^)/3'
_refine_ls_weighting_scheme calc
_refine_ls_wR_factor_all 0.3620
_refine_ls_wR_factor_obs 0.2836
_reflns_number_observed 6659
_reflns_number_total 12068
_reflns_observed_criterion >2sigma(I)
_cod_data_source_file a908961f.txt
_cod_data_source_block 3
_cod_depositor_comments
;
The following automatic conversions were performed:
'_symmetry_cell_setting' value 'Triclinic' changed to 'triclinic'
according to '/home/saulius/struct/CIF-dictionaries/cif_core.dic'
dictionary named 'cif_core.dic' version 2.4.1 from 2010-06-29.

Automatic conversion script
Id: cif_fix_enum 1527 2010-12-29 10:47:43Z saulius 

The following automatic conversions were performed:

'_refine_ls_weighting_scheme' value 'calc
w=1/[\s^2^(Fo^2^)+(0.1000P)^2^+0.0000P] where P=(Fo^2^+2Fc^2^)/3' was
changed to 'calc'. New tag '_refine_ls_weighting_details' was
created. The value of the new tag was set to
'w=1/[\s^2^(Fo^2^)+(0.1000P)^2^+0.0000P] where P=(Fo^2^+2Fc^2^)/3'.

Automatic conversion script
Id: cif_fix_values 3143 2015-03-26 13:38:13Z robertas 
;
_cod_original_cell_volume 4779.7(48)
_cod_original_sg_symbol_H-M P-1
_cod_database_code 7009151

loop_
_symmetry_equiv_pos_as_xyz
'x, y, z'
'-x, -y, -z'

loop_
_atom_site_aniso_label
_atom_site_aniso_U_11
_atom_site_aniso_U_22
_atom_site_aniso_U_33
_atom_site_aniso_U_23
_atom_site_aniso_U_13
_atom_site_aniso_U_12
Rh1 0.0156(9) 0.0286(10) 0.0348(11) -0.0009(8) -0.0018(7) -0.0015(7)
Rh2 0.0138(8) 0.0248(9) 0.0382(11) -0.0028(8) -0.0026(7) -0.0006(7)
Cl1 0.030(3) 0.036(3) 0.057(4) 0.006(3) -0.014(3) -0.010(2)
Cl2 0.020(3) 0.032(3) 0.040(3) 0.002(3) -0.002(2) 0.003(2)
P1 0.014(3) 0.030(3) 0.028(3) -0.002(3) -0.002(2) -0.003(2)
P2 0.018(3) 0.025(3) 0.023(3) 0.001(2) 0.000(2) 0.000(2)
C3 0.161(34) 0.101(27) 0.044(19) 0.005(18) 0.021(20) 0.066(24)
C4 0.051(15) 0.038(14) 0.045(15) 0.010(12) 0.017(12) -0.006(11)
C5 0.100(23) 0.096(23) 0.057(18) -0.021(17) -0.021(16) -0.049(19)
C108 0.065(18) 0.033(15) 0.124(26) -0.019(16) -0.010(17) 0.004(13)
C109 0.096(21) 0.042(15) 0.081(20) -0.037(14) -0.029(16) -0.029(14)
C110 0.064(18) 0.079(19) 0.070(19) -0.019(16) 0.008(14) -0.054(15)
C130 0.005(10) 0.070(17) 0.078(18) -0.036(14) 0.007(11) -0.013(10)
C131 0.071(19) 0.037(15) 0.111(24) 0.031(16) 0.004(17) -0.001(13)
C132 0.066(18) 0.083(21) 0.074(20) -0.005(16) -0.015(15) -0.038(16)
C208 0.040(16) 0.071(19) 0.153(30) -0.057(20) 0.024(17) -0.013(14)
C209 0.049(16) 0.118(24) 0.035(15) -0.014(15) -0.003(12) -0.029(15)
C210 0.006(11) 0.072(17) 0.087(19) 0.006(15) -0.012(11) -0.002(11)
C219 0.046(14) 0.039(14) 0.047(15) 0.024(12) 0.006(12) 0.002(11)
C220 0.042(14) 0.079(18) 0.047(15) -0.023(13) -0.011(11) -0.040(13)
C221 0.057(16) 0.018(12) 0.085(19) -0.011(12) -0.019(14) -0.006(11)
C230 0.020(13) 0.081(19) 0.081(20) 0.018(16) -0.014(13) 0.007(12)
C231 0.029(14) 0.073(19) 0.112(24) -0.024(17) -0.028(14) 0.006(13)
C232 0.023(13) 0.080(19) 0.091(21) 0.004(16) 0.019(13) 0.000(12)
C241 0.045(14) 0.038(14) 0.063(17) 0.036(12) -0.009(12) -0.019(11)
C242 0.046(15) 0.062(17) 0.079(20) -0.001(15) 0.005(13) -0.030(13)
C243 0.046(14) 0.056(16) 0.041(14) -0.014(12) 0.020(11) -0.020(12)
O2 0.026(8) 0.051(9) 0.044(9) 0.013(8) -0.014(7) -0.012(7)
O1 0.011(8) 0.077(12) 0.059(11) -0.011(9) 0.012(7) -0.004(7)
Cl3 0.237(17) 0.245(18) 0.302(22) 0.124(16) -0.023(15) -0.143(15)
Cl4 0.322(21) 0.172(13) 0.155(13) 0.040(10) -0.015(13) -0.052(13)
Cl5 0.115(9) 0.182(12) 0.246(15) -0.077(11) -0.056(9) 0.049(8)
Cl6 0.264(13) 0.045(5) 0.125(8) -0.013(5) 0.105(9) -0.023(6)
Cl7 0.065(5) 0.153(8) 0.091(6) -0.049(6) -0.012(4) -0.024(5)
Cl8 0.106(6) 0.053(4) 0.094(6) -0.008(4) 0.047(5) -0.006(4)
Cl9 0.083(6) 0.213(11) 0.090(6) -0.055(7) 0.039(5) -0.078(7)
Cl10 0.086(6) 0.122(7) 0.082(6) -0.017(5) 0.004(4) -0.054(5)
Cl11 0.096(6) 0.092(6) 0.096(6) 0.029(5) -0.023(5) -0.027(5)
O101 0.036(9) 0.046(10) 0.054(10) -0.013(8) -0.001(8) -0.017(7)
O102 0.017(7) 0.014(7) 0.018(7) 0.007(6) -0.006(5) 0.006(5)
O103 0.007(6) 0.022(7) 0.035(8) -0.003(6) -0.005(5) 0.006(5)
O201 0.015(7) 0.056(10) 0.038(9) 0.003(8) 0.005(6) -0.010(7)
O202 0.014(6) 0.029(7) 0.020(7) -0.003(6) -0.006(5) -0.006(5)
O203 0.007(7) 0.038(8) 0.032(8) -0.015(7) 0.005(6) 0.007(6)
O204 0.007(6) 0.022(7) 0.036(8) -0.004(6) -0.001(5) -0.003(5)

loop_
_atom_site_label
_atom_site_type_symbol
_atom_site_fract_x
_atom_site_fract_y
_atom_site_fract_z
_atom_site_U_iso_or_equiv
_atom_site_thermal_displace_type
_atom_site_occupancy
_atom_site_calc_flag
_atom_site_refinement_flags
_atom_site_disorder_group
Rh1 Rh 0.42197(11) -0.21469(11) 0.77989(7) 0.0269(5) Uani 1 d . .
Rh2 Rh 0.26128(11) -0.07660(10) 0.70569(7) 0.0261(5) Uani 1 d . .
Cl1 Cl 0.4098(4) -0.0562(3) 0.7483(2) 0.0408(14) Uani 1 d . .
Cl2 Cl 0.2454(3) -0.1680(3) 0.7897(2) 0.0324(13) Uani 1 d . .
P1 P 0.4279(3) -0.3606(3) 0.7996(2) 0.0245(12) Uani 1 d . .
P2 P 0.1164(3) -0.0941(3) 0.6791(2) 0.0231(12) Uani 1 d . .
C1 C 0.5578(15) -0.2469(13) 0.7671(8) 0.032(5) Uiso 1 d . .
C2 C 0.2843(14) -0.0102(14) 0.6459(9) 0.031(5) Uiso 1 d . .
C3 C 0.1587(27) -1.0339(23) 0.9043(12) 0.117(14) Uani 1 d . .
H3A H 0.2095(27) -1.0802(23) 0.8848(12) 0.140 Uiso 1 calc R .
C4 C -0.3011(16) 0.3798(14) 0.5293(9) 0.046(6) Uani 1 d . .
H4A H -0.3197(16) 0.3361(14) 0.5035(9) 0.055 Uiso 1 calc R .
C5 C 0.3627(21) -0.6712(19) 0.9486(11) 0.079(9) Uani 1 d . .
H5A H 0.3884(21) -0.6910(19) 0.9871(11) 0.095 Uiso 1 calc R .
C101 C 0.5296(13) -0.3863(13) 0.9305(8) 0.027(5) Uiso 1 d . .
C102 C 0.4515(15) -0.3095(14) 0.9419(9) 0.040(6) Uiso 1 d . .
C103 C 0.4648(15) -0.2200(14) 0.9320(8) 0.035(5) Uiso 1 d . .
H10A H 0.4112(15) -0.1699(14) 0.9397(8) 0.042 Uiso 1 calc R .
C104 C 0.5538(14) -0.1990(13) 0.9109(8) 0.032(5) Uiso 1 d . .
C105 C 0.6255(15) -0.2784(13) 0.8974(8) 0.037(5) Uiso 1 d . .
H10B H 0.6857(15) -0.2693(13) 0.8807(8) 0.044 Uiso 1 calc R .
C106 C 0.6136(12) -0.3693(12) 0.9071(7) 0.020(4) Uiso 1 d . .
C107 C 0.5696(17) -0.1008(16) 0.9050(10) 0.050(6) Uiso 1 d . .
C108 C 0.4725(18) -0.0276(15) 0.9000(12) 0.076(9) Uani 1 d . .
H10C H 0.4873(18) 0.0344(15) 0.8963(12) 0.113 Uiso 1 calc R .
H10D H 0.4322(18) -0.0328(15) 0.9333(12) 0.113 Uiso 1 calc R .
H10E H 0.4358(18) -0.0374(15) 0.8672(12) 0.113 Uiso 1 calc R .
C109 C 0.6331(19) -0.0866(15) 0.8524(10) 0.069(8) Uani 1 d . .
H10F H 0.6425(19) -0.0226(15) 0.8494(10) 0.103 Uiso 1 calc R .
H10G H 0.5987(19) -0.0984(15) 0.8192(10) 0.103 Uiso 1 calc R .
H10H H 0.6982(19) -0.1299(15) 0.8556(10) 0.103 Uiso 1 calc R .
C110 C 0.6215(18) -0.0839(17) 0.9579(10) 0.065(8) Uani 1 d . .
H11A H 0.6328(18) -0.0206(17) 0.9553(10) 0.097 Uiso 1 calc R .
H11B H 0.6855(18) -0.1286(17) 0.9621(10) 0.097 Uiso 1 calc R .
H11C H 0.5795(18) -0.0917(17) 0.9901(10) 0.097 Uiso 1 calc R .
C111 C 0.3562(14) -0.3282(14) 0.9664(8) 0.039(6) Uiso 1 d . .
H11D H 0.3296(14) -0.2782(14) 0.9915(8) 0.047 Uiso 1 calc R .
H11E H 0.3735(14) -0.3870(14) 0.9898(8) 0.047 Uiso 1 calc R .
C112 C 0.2750(13) -0.3638(12) 0.8737(8) 0.025(5) Uiso 1 d . .
C113 C 0.1921(13) -0.3712(12) 0.8452(7) 0.023(4) Uiso 1 d . .
C114 C 0.1012(15) -0.3474(13) 0.8692(8) 0.037(5) Uiso 1 d . .
H11E H 0.0435(15) -0.3479(13) 0.8481(8) 0.044 Uiso 1 calc R .
C115 C 0.0906(14) -0.3221(13) 0.9244(8) 0.034(5) Uiso 1 d . .
C116 C 0.1789(15) -0.3128(14) 0.9515(9) 0.047(6) Uiso 1 d . .
H11F H 0.1740(15) -0.2900(14) 0.9876(9) 0.056 Uiso 1 calc R .
C117 C 0.2708(13) -0.3358(12) 0.9272(7) 0.024(5) Uiso 1 d . .
C118 C -0.0149(21) -0.3044(20) 0.9564(12) 0.082(9) Uiso 1 d . .
C119 C -0.0104(42) -0.2778(43) 1.0153(23) 0.083(18) Uiso 0.50 d P 1
H11G H 0.0336(42) -0.3283(43) 1.0372(23) 0.100 Uiso 0.50 calc PR 1
H11H H -0.0774(42) -0.2667(43) 1.0314(23) 0.100 Uiso 0.50 calc PR 1
H11I H 0.0154(42) -0.2211(43) 1.0158(23) 0.100 Uiso 0.50 calc PR 1
C120 C -0.0564(39) -0.4010(36) 0.9532(23) 0.074(16) Uiso 0.50 d P 1
H12A H -0.0585(39) -0.4162(36) 0.9143(23) 0.088 Uiso 0.50 calc PR 1
H12B H -0.1235(39) -0.3919(36) 0.9690(23) 0.088 Uiso 0.50 calc PR 1
H12C H -0.0119(39) -0.4521(36) 0.9743(23) 0.088 Uiso 0.50 calc PR 1
C121 C -0.0852(38) -0.2262(35) 0.9174(22) 0.074(16) Uiso 0.50 d P 1
H12D H -0.0851(38) -0.2473(35) 0.8797(22) 0.089 Uiso 0.50 calc PR 1
H12E H -0.0605(38) -0.1687(35) 0.9164(22) 0.089 Uiso 0.50 calc PR 1
H12F H -0.1532(38) -0.2144(35) 0.9320(22) 0.089 Uiso 0.50 calc PR 1
C919 C -0.0897(29) -0.3364(29) 0.9256(17) 0.036(11) Uiso 0.50 d P 2
H91A H -0.0639(29) -0.4011(29) 0.9168(17) 0.043 Uiso 0.50 calc PR 2
H91B H -0.1057(29) -0.2974(29) 0.8911(17) 0.043 Uiso 0.50 calc PR 2
H91C H -0.1500(29) -0.3323(29) 0.9481(17) 0.043 Uiso 0.50 calc PR 2
C920 C -0.0339(32) -0.2120(29) 0.9743(19) 0.046(12) Uiso 0.50 d P 2
H92A H 0.0243(32) -0.2028(29) 0.9943(19) 0.055 Uiso 0.50 calc PR 2
H92B H -0.0918(32) -0.2023(29) 0.9990(19) 0.055 Uiso 0.50 calc PR 2
H92C H -0.0474(32) -0.1676(29) 0.9419(19) 0.055 Uiso 0.50 calc PR 2
C921 C 0.0040(32) -0.3590(31) 1.0137(18) 0.048(12) Uiso 0.50 d P 2
H92D H 0.0187(32) -0.4259(31) 1.0084(18) 0.057 Uiso 0.50 calc PR 2
H92E H -0.0553(32) -0.3428(31) 1.0369(18) 0.057 Uiso 0.50 calc PR 2
H92F H 0.0607(32) -0.3430(31) 1.0319(18) 0.057 Uiso 0.50 calc PR 2
C122 C 0.1900(13) -0.3940(12) 0.7842(7) 0.023(4) Uiso 1 d . .
H12G H 0.1207(13) -0.3949(12) 0.7741(7) 0.027 Uiso 1 calc R .
H12H H 0.2100(13) -0.3438(12) 0.7608(7) 0.027 Uiso 1 calc R .
C123 C 0.3543(13) -0.4872(13) 0.7562(8) 0.026(5) Uiso 1 d . .
C124 C 0.4154(13) -0.5682(13) 0.7421(8) 0.027(5) Uiso 1 d . .
C125 C 0.3810(13) -0.6494(13) 0.7436(8) 0.029(5) Uiso 1 d . .
H12I H 0.4250(13) -0.7048(13) 0.7334(8) 0.034 Uiso 1 calc R .
C126 C 0.2848(13) -0.6529(12) 0.7594(8) 0.025(5) Uiso 1 d . .
C127 C 0.2237(14) -0.5677(12) 0.7735(7) 0.026(5) Uiso 1 d . .
H12J H 0.1573(14) -0.5673(12) 0.7850(7) 0.031 Uiso 1 calc R .
C128 C 0.2554(13) -0.4838(12) 0.7716(8) 0.026(5) Uiso 1 d . .
C129 C 0.2483(16) -0.7378(15) 0.7580(9) 0.046(6) Uiso 1 d . .
C130 C 0.1458(13) -0.7352(15) 0.7856(9) 0.049(7) Uani 1 d . .
H13A H 0.1275(13) -0.7951(15) 0.7826(9) 0.074 Uiso 1 calc R .
H13B H 0.0954(13) -0.6858(15) 0.7668(9) 0.074 Uiso 1 calc R .
H13C H 0.1494(13) -0.7229(15) 0.8249(9) 0.074 Uiso 1 calc R .
C131 C 0.3206(18) -0.8226(15) 0.7887(12) 0.076(9) Uani 1 d . .
H13D H 0.2936(18) -0.8784(15) 0.7869(12) 0.115 Uiso 1 calc R .
H13E H 0.3274(18) -0.8098(15) 0.8277(12) 0.115 Uiso 1 calc R .
H13F H 0.3860(18) -0.8326(15) 0.7708(12) 0.115 Uiso 1 calc R .
C132 C 0.2389(19) -0.7646(18) 0.6988(10) 0.071(8) Uani 1 d . .
H13G H 0.2142(19) -0.8219(18) 0.6993(10) 0.107 Uiso 1 calc R .
H13H H 0.3042(19) -0.7744(18) 0.6808(10) 0.107 Uiso 1 calc R .
H13I H 0.1922(19) -0.7146(18) 0.6780(10) 0.107 Uiso 1 calc R .
C133 C 0.5257(13) -0.5651(13) 0.7274(8) 0.032(5) Uiso 1 d . .
H13J H 0.5535(13) -0.6151(13) 0.7025(8) 0.039 Uiso 1 calc R .
H13K H 0.5278(13) -0.5048(13) 0.7076(8) 0.039 Uiso 1 calc R .
C134 C 0.5967(13) -0.5130(13) 0.8159(8) 0.027(5) Uiso 1 d . .
C135 C 0.6666(13) -0.5245(13) 0.8573(8) 0.028(5) Uiso 1 d . .
C136 C 0.7270(13) -0.6147(12) 0.8669(8) 0.025(5) Uiso 1 d . .
H13L H 0.7745(13) -0.6264(12) 0.8962(8) 0.030 Uiso 1 calc R .
C137 C 0.7178(14) -0.6882(13) 0.8334(8) 0.029(5) Uiso 1 d . .
C138 C 0.6500(13) -0.6687(13) 0.7916(8) 0.028(5) Uiso 1 d . .
H13M H 0.6429(13) -0.7171(13) 0.7690(8) 0.034 Uiso 1 calc R .
C139 C 0.5885(12) -0.5778(12) 0.7803(7) 0.021(4) Uiso 1 d . .
C140 C 0.7901(15) -0.7852(14) 0.8438(9) 0.038(5) Uiso 1 d . .
C141 C 0.8495(37) -0.7930(33) 0.8970(20) 0.062(14) Uiso 0.50 d P 1
H14A H 0.8042(37) -0.7735(33) 0.9278(20) 0.074 Uiso 0.50 calc PR 1
H14B H 0.8975(37) -0.7530(33) 0.8930(20) 0.074 Uiso 0.50 calc PR 1
H14C H 0.8850(37) -0.8577(33) 0.9048(20) 0.074 Uiso 0.50 calc PR 1
C142 C 0.8402(53) -0.8107(48) 0.7945(28) 0.117(24) Uiso 0.50 d P 1
H14D H 0.8831(53) -0.7675(48) 0.7842(28) 0.141 Uiso 0.50 calc PR 1
H14E H 0.7916(53) -0.8085(48) 0.7648(28) 0.141 Uiso 0.50 calc PR 1
H14F H 0.8809(53) -0.8739(48) 0.7999(28) 0.141 Uiso 0.50 calc PR 1
C143 C 0.7302(48) -0.8542(44) 0.8542(30) 0.113(23) Uiso 0.50 d P 1
H14G H 0.6919(48) -0.8415(44) 0.8884(30) 0.135 Uiso 0.50 calc PR 1
H14H H 0.7739(48) -0.9163(44) 0.8582(30) 0.135 Uiso 0.50 calc PR 1
H14I H 0.6845(48) -0.8513(44) 0.8230(30) 0.135 Uiso 0.50 calc PR 1
C941 C 0.7565(24) -0.8610(22) 0.8091(14) 0.014(8) Uiso 0.50 d P 2
H94A H 0.7592(24) -0.8435(22) 0.7693(14) 0.017 Uiso 0.50 calc PR 2
H94B H 0.6883(24) -0.8647(22) 0.8192(14) 0.017 Uiso 0.50 calc PR 2
H94C H 0.8013(24) -0.9217(22) 0.8173(14) 0.017 Uiso 0.50 calc PR 2
C942 C 0.7822(30) -0.8205(27) 0.9012(16) 0.034(10) Uiso 0.50 d P 2
H94D H 0.8278(30) -0.8813(27) 0.9072(16) 0.041 Uiso 0.50 calc PR 2
H94E H 0.7138(30) -0.8268(27) 0.9086(16) 0.041 Uiso 0.50 calc PR 2
H94F H 0.7998(30) -0.7771(27) 0.9264(16) 0.041 Uiso 0.50 calc PR 2
C943 C 0.8971(38) -0.7739(37) 0.8222(23) 0.073(16) Uiso 0.50 d P 2
H94G H 0.8921(38) -0.7498(37) 0.7833(23) 0.088 Uiso 0.50 calc PR 2
H94H H 0.9438(38) -0.8346(37) 0.8252(23) 0.088 Uiso 0.50 calc PR 2
H94I H 0.9211(38) -0.7306(37) 0.8448(23) 0.088 Uiso 0.50 calc PR 2
C144 C 0.6943(13) -0.4482(12) 0.8882(8) 0.030(5) Uiso 1 d . .
H14J H 0.7403(13) -0.4204(12) 0.8643(8) 0.036 Uiso 1 calc R .
H14K H 0.7324(13) -0.4778(12) 0.9216(8) 0.036 Uiso 1 calc R .
C201 C 0.1655(13) -0.2237(12) 0.5636(7) 0.021(4) Uiso 1 d . .
C202 C 0.2044(14) -0.1550(13) 0.5391(8) 0.034(5) Uiso 1 d . .
C203 C 0.3066(13) -0.1602(13) 0.5419(8) 0.027(5) Uiso 1 d . .
H20A H 0.3342(13) -0.1145(13) 0.5217(8) 0.033 Uiso 1 calc R .
C204 C 0.3705(13) -0.2327(12) 0.5744(7) 0.024(5) Uiso 1 d . .
C205 C 0.3268(14) -0.2938(13) 0.6034(8) 0.033(5) Uiso 1 d . .
H20B H 0.3669(14) -0.3394(13) 0.6280(8) 0.039 Uiso 1 calc R .
C206 C 0.2228(14) -0.2937(13) 0.5993(8) 0.028(5) Uiso 1 d . .
C207 C 0.4838(14) -0.2410(13) 0.5767(8) 0.033(5) Uiso 1 d . .
C208 C 0.5333(17) -0.3274(17) 0.5513(13) 0.086(10) Uani 1 d . .
H20C H 0.5071(17) -0.3274(17) 0.5137(13) 0.129 Uiso 1 calc R .
H20D H 0.5203(17) -0.3811(17) 0.5738(13) 0.129 Uiso 1 calc R .
H20E H 0.6051(17) -0.3312(17) 0.5495(13) 0.129 Uiso 1 calc R .
C209 C 0.5167(17) -0.2335(19) 0.6325(9) 0.065(8) Uani 1 d . .
H20F H 0.4807(17) -0.1746(19) 0.6464(9) 0.098 Uiso 1 calc R .
H20G H 0.5883(17) -0.2354(19) 0.6323(9) 0.098 Uiso 1 calc R .
H20H H 0.5034(17) -0.2853(19) 0.6566(9) 0.098 Uiso 1 calc R .
C210 C 0.5153(14) -0.1595(15) 0.5393(10) 0.057(7) Uani 1 d . .
H21A H 0.4944(14) -0.1619(15) 0.5009(10) 0.085 Uiso 1 calc R .
H21B H 0.5877(14) -0.1671(15) 0.5407(10) 0.085 Uiso 1 calc R .
H21C H 0.4832(14) -0.0995(15) 0.5534(10) 0.085 Uiso 1 calc R .
C211 C 0.1397(13) -0.0727(12) 0.5065(8) 0.026(5) Uiso 1 d . .
H21D H 0.1734(13) -0.0613(12) 0.4711(8) 0.031 Uiso 1 calc R .
H21E H 0.0760(13) -0.0888(12) 0.4974(8) 0.031 Uiso 1 calc R .
C212 C 0.0742(12) 0.0241(12) 0.5907(7) 0.017(4) Uiso 1 d . .
C213 C 0.0434(13) 0.1104(12) 0.6100(7) 0.024(5) Uiso 1 d . .
C214 C 0.0644(13) 0.1882(13) 0.5788(8) 0.027(5) Uiso 1 d . .
H21F H 0.0455(13) 0.2474(13) 0.5938(8) 0.032 Uiso 1 calc R .
C215 C 0.1112(13) 0.1824(13) 0.5276(8) 0.027(5) Uiso 1 d . .
C216 C 0.1344(13) 0.0934(12) 0.5065(8) 0.027(5) Uiso 1 d . .
H21G H 0.1626(13) 0.0874(12) 0.4705(8) 0.032 Uiso 1 calc R .
C217 C 0.1181(12) 0.0138(12) 0.5360(7) 0.021(4) Uiso 1 d . .
C218 C 0.1460(15) 0.2677(15) 0.5007(9) 0.043(6) Uiso 1 d . .
C219 C 0.1749(16) 0.2526(14) 0.4407(9) 0.047(6) Uani 1 d . .
H21H H 0.1967(16) 0.3071(14) 0.4242(9) 0.070 Uiso 1 calc R .
H21I H 0.1173(16) 0.2434(14) 0.4201(9) 0.070 Uiso 1 calc R .
H21J H 0.2292(16) 0.1975(14) 0.4390(9) 0.070 Uiso 1 calc R .
C220 C 0.2372(15) 0.2795(16) 0.5349(9) 0.051(7) Uani 1 d . .
H22A H 0.2173(15) 0.2893(16) 0.5735(9) 0.076 Uiso 1 calc R .
H22B H 0.2613(15) 0.3333(16) 0.5191(9) 0.076 Uiso 1 calc R .
H22C H 0.2904(15) 0.2234(16) 0.5335(9) 0.076 Uiso 1 calc R .
C221 C 0.0654(16) 0.3595(13) 0.5025(10) 0.053(7) Uani 1 d . .
H22D H 0.0459(16) 0.3704(13) 0.5411(10) 0.080 Uiso 1 calc R .
H22E H 0.0071(16) 0.3546(13) 0.4810(10) 0.080 Uiso 1 calc R .
H22F H 0.0925(16) 0.4115(13) 0.4866(10) 0.080 Uiso 1 calc R .
C222 C -0.0139(13) 0.1305(13) 0.6642(8) 0.028(5) Uiso 1 d . .
H22G H 0.0338(13) 0.1183(13) 0.6956(8) 0.034 Uiso 1 calc R .
H22H H -0.0476(13) 0.1971(13) 0.6630(8) 0.034 Uiso 1 calc R .
C223 C -0.0636(13) -0.0110(12) 0.7029(7) 0.024(5) Uiso 1 d . .
C224 C -0.1259(14) -0.0716(13) 0.7172(8) 0.032(5) Uiso 1 d . .
C225 C -0.2252(14) -0.0402(13) 0.6977(8) 0.030(5) Uiso 1 d . .
H22I H -0.2708(14) -0.0796(13) 0.7039(8) 0.036 Uiso 1 calc R .
C226 C -0.2569(13) 0.0444(12) 0.6706(8) 0.026(5) Uiso 1 d . .
C227 C -0.1900(12) 0.1031(12) 0.6573(7) 0.022(4) Uiso 1 d . .
H22J H -0.2118(12) 0.1616(12) 0.6375(7) 0.027 Uiso 1 calc R .
C228 C -0.0910(13) 0.0721(12) 0.6744(7) 0.022(4) Uiso 1 d . .
C229 C -0.3663(13) 0.0778(13) 0.6501(8) 0.027(5) Uiso 1 d . .
C230 C -0.3868(15) 0.1752(16) 0.6194(11) 0.065(8) Uani 1 d . .
H23A H -0.3648(15) 0.2190(16) 0.6426(11) 0.097 Uiso 1 calc R .
H23B H -0.4582(15) 0.1962(16) 0.6119(11) 0.097 Uiso 1 calc R .
H23C H -0.3502(15) 0.1721(16) 0.5843(11) 0.097 Uiso 1 calc R .
C231 C -0.3982(16) 0.0079(17) 0.6167(11) 0.073(9) Uani 1 d . .
H23D H -0.3840(16) -0.0528(17) 0.6375(11) 0.109 Uiso 1 calc R .
H23E H -0.3617(16) 0.0032(17) 0.5815(11) 0.109 Uiso 1 calc R .
H23F H -0.4697(16) 0.0273(17) 0.6092(11) 0.109 Uiso 1 calc R .
C232 C -0.4314(15) 0.0938(17) 0.7043(11) 0.067(8) Uani 1 d . .
H23G H -0.4097(15) 0.1398(17) 0.7258(11) 0.100 Uiso 1 calc R .
H23H H -0.4235(15) 0.0350(17) 0.7268(11) 0.100 Uiso 1 calc R .
H23I H -0.5016(15) 0.1164(17) 0.6939(11) 0.100 Uiso 1 calc R .
C233 C -0.0899(14) -0.1626(12) 0.7482(8) 0.030(5) Uiso 1 d . .
H23J H -0.1458(14) -0.1769(12) 0.7707(8) 0.036 Uiso 1 calc R .
H23K H -0.0375(14) -0.1559(12) 0.7743(8) 0.036 Uiso 1 calc R .
C234 C 0.0423(13) -0.2599(13) 0.6847(8) 0.028(5) Uiso 1 d . .
C235 C 0.0769(14) -0.3377(13) 0.6582(8) 0.031(5) Uiso 1 d . .
C236 C 0.0209(13) -0.4087(13) 0.6631(7) 0.027(5) Uiso 1 d . .
H23L H 0.0465(13) -0.4654(13) 0.6462(7) 0.032 Uiso 1 calc R .
C237 C -0.0666(14) -0.3990(13) 0.6905(8) 0.032(5) Uiso 1 d . .
C238 C -0.0996(14) -0.3165(12) 0.7131(8) 0.029(5) Uiso 1 d . .
H23M H -0.1638(14) -0.3066(12) 0.7295(8) 0.035 Uiso 1 calc R .
C239 C -0.0493(13) -0.2440(12) 0.7150(8) 0.027(5) Uiso 1 d . .
C240 C -0.1223(14) -0.4796(13) 0.6975(8) 0.030(5) Uiso 1 d . .
C241 C -0.2287(15) -0.4481(14) 0.6768(9) 0.049(6) Uani 1 d . .
H24A H -0.2618(15) -0.3927(14) 0.6955(9) 0.073 Uiso 1 calc R .
H24B H -0.2644(15) -0.4979(14) 0.6849(9) 0.073 Uiso 1 calc R .
H24C H -0.2287(15) -0.4333(14) 0.6366(9) 0.073 Uiso 1 calc R .
C242 C -0.1256(16) -0.5055(16) 0.7616(10) 0.060(7) Uani 1 d . .
H24D H -0.0576(16) -0.5261(16) 0.7760(10) 0.090 Uiso 1 calc R .
H24E H -0.1614(16) -0.5556(16) 0.7682(10) 0.090 Uiso 1 calc R .
H24F H -0.1599(16) -0.4508(16) 0.7806(10) 0.090 Uiso 1 calc R .
C243 C -0.0694(16) -0.5657(14) 0.6689(9) 0.046(6) Uani 1 d . .
H24G H -0.0008(16) -0.5852(14) 0.6827(9) 0.069 Uiso 1 calc R .
H24H H -0.0688(16) -0.5513(14) 0.6287(9) 0.069 Uiso 1 calc R .
H24I H -0.1045(16) -0.6159(14) 0.6770(9) 0.069 Uiso 1 calc R .
C244 C 0.1833(12) -0.3680(12) 0.6319(7) 0.023(4) Uiso 1 d . .
H24J H 0.2310(12) -0.3943(12) 0.6623(7) 0.027 Uiso 1 calc R .
H24K H 0.1819(12) -0.4186(12) 0.6072(7) 0.027 Uiso 1 calc R .
O2 O 0.3101(9) 0.0347(9) 0.6072(6) 0.040(4) Uani 1 d . .
O1 O 0.6400(9) -0.2585(10) 0.7589(6) 0.050(4) Uani 1 d . .
Cl3 Cl 0.1835(12) -0.9334(12) 0.8901(8) 0.253(9) Uani 1 d . .
Cl4 Cl 0.1715(13) -1.0626(10) 0.9715(6) 0.219(7) Uani 1 d . .
Cl5 Cl 0.0419(9) -1.0296(9) 0.8724(6) 0.190(6) Uani 1 d . .
Cl6 Cl -0.2903(9) 0.4805(5) 0.4916(4) 0.147(5) Uani 1 d . .
Cl7 Cl -0.1912(6) 0.3254(6) 0.5630(3) 0.101(3) Uani 1 d . .
Cl8 Cl -0.3980(6) 0.4098(5) 0.5781(3) 0.087(2) Uani 1 d . .
Cl9 Cl 0.4651(6) -0.6890(8) 0.9041(4) 0.120(4) Uani 1 d . .
Cl10 Cl 0.2835(6) -0.7463(6) 0.9319(3) 0.091(3) Uani 1 d . .
Cl11 Cl 0.2983(6) -0.5627(6) 0.9498(4) 0.095(3) Uani 1 d . .
O101 O 0.5250(10) -0.4771(9) 0.9415(6) 0.044(4) Uani 1 d . .
H101 H 0.4668(40) -0.4801(14) 0.9508(89) 0.066 Uiso 1 calc R .
O102 O 0.3738(8) -0.3994(7) 0.8523(4) 0.018(3) Uani 1 d . .
O103 O 0.3840(8) -0.4031(8) 0.7487(5) 0.022(3) Uani 1 d . .
O104 O 0.5398(9) -0.4193(8) 0.8056(5) 0.028(3) Uiso 1 d . .
O201 O 0.0676(9) -0.2307(9) 0.5597(6) 0.036(4) Uani 1 d . .
H201 H 0.0344(33) -0.1825(65) 0.5429(79) 0.054 Uiso 1 calc R .
O202 O 0.0663(8) -0.0573(8) 0.6196(5) 0.021(3) Uani 1 d . .
O203 O 0.0356(8) -0.0402(8) 0.7213(5) 0.027(3) Uani 1 d . .
O204 O 0.1072(8) -0.1968(8) 0.6844(5) 0.022(3) Uani 1 d . .

loop_
_atom_type_symbol
_atom_type_description
_atom_type_scat_dispersion_real
_atom_type_scat_dispersion_imag
_atom_type_scat_source
C C 0.0033 0.0016 'International Tables Vol C Tables 4.2.6.8 and 6.1.1.4'
H H 0.0000 0.0000 'International Tables Vol C Tables 4.2.6.8 and 6.1.1.4'
O O 0.0106 0.0060 'International Tables Vol C Tables 4.2.6.8 and 6.1.1.4'
P P 0.1023 0.0942 'International Tables Vol C Tables 4.2.6.8 and 6.1.1.4'
Cl Cl 0.1484 0.1585 'International Tables Vol C Tables 4.2.6.8 and 6.1.1.4'
Rh Rh -1.1178 0.9187 'International Tables Vol C Tables 4.2.6.8 and 6.1.1.4'

loop_
_geom_angle_atom_site_label_1
_geom_angle_atom_site_label_2
_geom_angle_atom_site_label_3
_geom_angle
_geom_angle_site_symmetry_1
_geom_angle_site_symmetry_3
_geom_angle_publ_flag
C1 Rh1 P1 87.5(6) . . ?
C1 Rh1 Cl1 93.3(6) . . ?
P1 Rh1 Cl1 173.8(2) . . ?
C1 Rh1 Cl2 175.9(6) . . ?
P1 Rh1 Cl2 94.8(2) . . ?
Cl1 Rh1 Cl2 84.0(2) . . ?
C1 Rh1 Rh2 127.0(6) . . ?
P1 Rh1 Rh2 126.54(15) . . ?
Cl1 Rh1 Rh2 48.73(13) . . ?
Cl2 Rh1 Rh2 48.98(13) . . ?
C2 Rh2 P2 96.0(6) . . ?
C2 Rh2 Cl1 90.9(6) . . ?
P2 Rh2 Cl1 171.5(2) . . ?
C2 Rh2 Cl2 174.7(6) . . ?
P2 Rh2 Cl2 89.3(2) . . ?
Cl1 Rh2 Cl2 83.9(2) . . ?
C2 Rh2 Rh1 126.3(6) . . ?
P2 Rh2 Rh1 128.57(15) . . ?
Cl1 Rh2 Rh1 48.75(13) . . ?
Cl2 Rh2 Rh1 48.82(12) . . ?
Rh2 Cl1 Rh1 82.5(2) . . ?
Rh1 Cl2 Rh2 82.2(2) . . ?
O104 P1 O103 104.2(6) . . ?
O104 P1 O102 103.0(6) . . ?
O103 P1 O102 103.0(6) . . ?
O104 P1 Rh1 111.7(5) . . ?
O103 P1 Rh1 109.3(5) . . ?
O102 P1 Rh1 123.7(5) . . ?
O204 P2 O202 103.0(7) . . ?
O204 P2 O203 105.9(7) . . ?
O202 P2 O203 102.0(6) . . ?
O204 P2 Rh2 112.6(5) . . ?
O202 P2 Rh2 124.8(5) . . ?
O203 P2 Rh2 106.7(5) . . ?
O1 C1 Rh1 174.0(18) . . ?
O2 C2 Rh2 173.1(16) . . ?
Cl3 C3 Cl4 110.4(23) . . ?
Cl3 C3 Cl5 105.9(17) . . ?
Cl4 C3 Cl5 118.7(23) . . ?
Cl6 C4 Cl7 112.2(13) . . ?
Cl6 C4 Cl8 107.7(12) . . ?
Cl7 C4 Cl8 110.3(12) . . ?
Cl11 C5 Cl9 115.7(17) . . ?
Cl11 C5 Cl10 110.5(16) . . ?
Cl9 C5 Cl10 108.9(14) . . ?
C106 C101 O101 117.4(16) . . ?
C106 C101 C102 118.4(18) . . ?
O101 C101 C102 124.2(17) . . ?
C103 C102 C101 120.1(19) . . ?
C103 C102 C111 121.3(18) . . ?
C101 C102 C111 118.6(18) . . ?
C102 C103 C104 123.4(19) . . ?
C103 C104 C105 113.2(18) . . ?
C103 C104 C107 122.4(18) . . ?
C105 C104 C107 124.4(19) . . ?
C106 C105 C104 124.1(19) . . ?
C101 C106 C105 120.4(17) . . ?
C101 C106 C144 120.6(16) . . ?
C105 C106 C144 118.9(16) . . ?
C104 C107 C108 113.0(19) . . ?
C104 C107 C110 107.5(19) . . ?
C108 C107 C110 106.9(20) . . ?
C104 C107 C109 110.8(18) . . ?
C108 C107 C109 107.5(20) . . ?
C110 C107 C109 111.1(19) . . ?
C102 C111 C117 119.3(17) . . ?
C113 C112 C117 122.5(17) . . ?
C113 C112 O102 121.0(15) . . ?
C117 C112 O102 115.8(15) . . ?
C114 C113 C112 119.7(18) . . ?
C114 C113 C122 114.6(16) . . ?
C112 C113 C122 125.3(16) . . ?
C113 C114 C115 121.4(19) . . ?
C114 C115 C116 116.3(19) . . ?
C114 C115 C118 122.8(19) . . ?
C116 C115 C118 121.0(20) . . ?
C117 C116 C115 122.2(20) . . ?
C116 C117 C112 117.5(18) . . ?
C116 C117 C111 112.8(17) . . ?
C112 C117 C111 129.6(17) . . ?
C920 C118 C919 120.7(32) . . ?
C920 C118 C921 99.3(30) . . ?
C919 C118 C921 110.3(30) . . ?
C119 C118 C121 113.2(36) . . ?
C920 C118 C115 107.3(26) . . ?
C919 C118 C115 111.4(26) . . ?
C119 C118 C115 114.5(30) . . ?
C921 C118 C115 106.5(25) . . ?
C121 C118 C115 103.6(27) . . ?
C119 C118 C120 111.6(36) . . ?
C121 C118 C120 107.1(32) . . ?
C115 C118 C120 106.1(26) . . ?
C128 C122 C113 114.2(15) . . ?
C124 C123 O103 120.9(16) . . ?
C124 C123 C128 121.1(18) . . ?
O103 C123 C128 117.4(15) . . ?
C123 C124 C125 120.4(18) . . ?
C123 C124 C133 117.1(16) . . ?
C125 C124 C133 122.5(16) . . ?
C124 C125 C126 122.4(17) . . ?
C125 C126 C127 115.6(17) . . ?
C125 C126 C129 121.7(17) . . ?
C127 C126 C129 122.7(17) . . ?
C128 C127 C126 123.6(17) . . ?
C123 C128 C127 116.9(17) . . ?
C123 C128 C122 119.7(17) . . ?
C127 C128 C122 123.4(17) . . ?
C126 C129 C132 111.6(19) . . ?
C126 C129 C130 115.4(18) . . ?
C132 C129 C130 106.3(18) . . ?
C126 C129 C131 111.8(19) . . ?
C132 C129 C131 106.2(20) . . ?
C130 C129 C131 104.8(18) . . ?
C139 C133 C124 110.3(15) . . ?
C139 C134 C135 125.1(17) . . ?
C139 C134 O104 119.1(16) . . ?
C135 C134 O104 115.0(16) . . ?
C134 C135 C136 116.7(17) . . ?
C134 C135 C144 126.2(17) . . ?
C136 C135 C144 116.6(16) . . ?
C135 C136 C137 121.0(17) . . ?
C138 C137 C136 117.9(17) . . ?
C138 C137 C140 123.0(17) . . ?
C136 C137 C140 119.0(16) . . ?
C137 C138 C139 122.5(18) . . ?
C134 C139 C138 116.3(16) . . ?
C134 C139 C133 128.0(16) . . ?
C138 C139 C133 115.6(15) . . ?
C142 C140 C143 103.8(43) . . ?
C142 C140 C141 119.0(38) . . ?
C143 C140 C141 102.9(36) . . ?
C142 C140 C137 109.3(33) . . ?
C143 C140 C137 108.0(30) . . ?
C942 C140 C137 110.1(21) . . ?
C141 C140 C137 112.7(23) . . ?
C942 C140 C941 103.0(23) . . ?
C137 C140 C941 110.9(18) . . ?
C942 C140 C943 117.7(29) . . ?
C137 C140 C943 106.8(24) . . ?
C941 C140 C943 108.2(26) . . ?
C135 C144 C106 119.8(16) . . ?
C202 C201 O201 125.3(16) . . ?
C202 C201 C206 121.4(17) . . ?
O201 C201 C206 113.2(15) . . ?
C201 C202 C203 119.8(17) . . ?
C201 C202 C211 121.6(17) . . ?
C203 C202 C211 118.6(17) . . ?
C202 C203 C204 121.3(17) . . ?
C205 C204 C203 116.6(17) . . ?
C205 C204 C207 121.4(17) . . ?
C203 C204 C207 122.0(16) . . ?
C204 C205 C206 123.6(18) . . ?
C201 C206 C205 116.4(17) . . ?
C201 C206 C244 124.8(16) . . ?
C205 C206 C244 118.8(16) . . ?
C209 C207 C208 114.3(21) . . ?
C209 C207 C204 111.4(17) . . ?
C208 C207 C204 108.4(17) . . ?
C209 C207 C210 106.6(18) . . ?
C208 C207 C210 105.2(19) . . ?
C204 C207 C210 110.9(15) . . ?
C217 C211 C202 114.2(15) . . ?
C213 C212 O202 124.5(16) . . ?
C213 C212 C217 120.0(16) . . ?
O202 C212 C217 115.5(14) . . ?
C212 C213 C214 119.3(17) . . ?
C212 C213 C222 124.5(17) . . ?
C214 C213 C222 116.2(16) . . ?
C215 C214 C213 123.4(18) . . ?
C214 C215 C216 115.9(17) . . ?
C214 C215 C218 119.8(17) . . ?
C216 C215 C218 123.9(17) . . ?
C217 C216 C215 123.3(17) . . ?
C216 C217 C212 117.8(16) . . ?
C216 C217 C211 116.5(16) . . ?
C212 C217 C211 125.5(16) . . ?
C219 C218 C215 110.4(17) . . ?
C219 C218 C221 108.4(18) . . ?
C215 C218 C221 113.0(17) . . ?
C219 C218 C220 110.5(18) . . ?
C215 C218 C220 107.0(17) . . ?
C221 C218 C220 107.5(17) . . ?
C228 C222 C213 112.6(15) . . ?
C228 C223 C224 125.7(17) . . ?
C228 C223 O203 118.5(16) . . ?
C224 C223 O203 115.8(16) . . ?
C223 C224 C225 114.3(18) . . ?
C223 C224 C233 122.6(17) . . ?
C225 C224 C233 123.1(17) . . ?
C226 C225 C224 122.0(19) . . ?
C225 C226 C227 121.1(17) . . ?
C225 C226 C229 121.1(17) . . ?
C227 C226 C229 117.8(16) . . ?
C228 C227 C226 117.8(17) . . ?
C223 C228 C227 119.1(17) . . ?
C223 C228 C222 118.6(16) . . ?
C227 C228 C222 122.3(16) . . ?
C231 C229 C230 112.0(18) . . ?
C231 C229 C226 112.0(16) . . ?
C230 C229 C226 113.0(15) . . ?
C231 C229 C232 110.4(19) . . ?
C230 C229 C232 103.2(17) . . ?
C226 C229 C232 105.7(16) . . ?
C224 C233 C239 117.2(16) . . ?
C235 C234 O204 115.2(16) . . ?
C235 C234 C239 122.9(17) . . ?
O204 C234 C239 121.7(16) . . ?
C234 C235 C236 117.6(18) . . ?
C234 C235 C244 126.3(17) . . ?
C236 C235 C244 114.9(16) . . ?
C237 C236 C235 123.2(18) . . ?
C236 C237 C238 115.6(18) . . ?
C236 C237 C240 121.6(17) . . ?
C238 C237 C240 122.7(18) . . ?
C237 C238 C239 127.1(19) . . ?
C238 C239 C234 113.3(17) . . ?
C238 C239 C233 120.3(17) . . ?
C234 C239 C233 126.4(17) . . ?
C241 C240 C243 110.3(17) . . ?
C241 C240 C237 110.8(16) . . ?
C243 C240 C237 112.7(16) . . ?
C241 C240 C242 107.9(16) . . ?
C243 C240 C242 108.5(16) . . ?
C237 C240 C242 106.5(16) . . ?
C206 C244 C235 116.7(14) . . ?
C112 O102 P1 128.7(10) . . ?
C123 O103 P1 120.3(11) . . ?
C134 O104 P1 141.6(11) . . ?
C212 O202 P2 125.3(10) . . ?
C223 O203 P2 117.9(11) . . ?
C234 O204 P2 146.7(11) . . ?

loop_
_geom_bond_atom_site_label_1
_geom_bond_atom_site_label_2
_geom_bond_distance
_geom_bond_site_symmetry_2
_geom_bond_publ_flag
Rh1 C1 1.85(2) . ?
Rh1 P1 2.163(5) . ?
Rh1 Cl1 2.386(5) . ?
Rh1 Cl2 2.391(5) . ?
Rh1 Rh2 3.147(3) . ?
Rh2 C2 1.76(2) . ?
Rh2 P2 2.176(5) . ?
Rh2 Cl1 2.386(5) . ?
Rh2 Cl2 2.396(6) . ?
P1 O104 1.596(12) . ?
P1 O103 1.597(12) . ?
P1 O102 1.603(12) . ?
P2 O204 1.547(12) . ?
P2 O202 1.610(12) . ?
P2 O203 1.612(12) . ?
C1 O1 1.13(2) . ?
C2 O2 1.21(2) . ?
C3 Cl3 1.61(4) . ?
C3 Cl4 1.65(3) . ?
C3 Cl5 1.78(4) . ?
C4 Cl6 1.73(2) . ?
C4 Cl7 1.73(2) . ?
C4 Cl8 1.77(2) . ?
C5 Cl11 1.65(3) . ?
C5 Cl9 1.75(3) . ?
C5 Cl10 1.78(2) . ?
C101 C106 1.35(2) . ?
C101 O101 1.37(2) . ?
C101 C102 1.42(3) . ?
C102 C103 1.38(3) . ?
C102 C111 1.51(3) . ?
C103 C104 1.41(3) . ?
C104 C105 1.41(3) . ?
C104 C107 1.51(3) . ?
C105 C106 1.39(2) . ?
C106 C144 1.51(2) . ?
C107 C108 1.52(3) . ?
C107 C110 1.53(3) . ?
C107 C109 1.56(3) . ?
C111 C117 1.54(2) . ?
C112 C113 1.37(2) . ?
C112 C117 1.38(2) . ?
C112 O102 1.45(2) . ?
C113 C114 1.36(2) . ?
C113 C122 1.53(2) . ?
C114 C115 1.40(3) . ?
C115 C116 1.42(3) . ?
C115 C118 1.62(3) . ?
C116 C117 1.37(3) . ?
C118 C920 1.43(4) . ?
C118 C919 1.46(4) . ?
C118 C119 1.50(6) . ?
C118 C921 1.55(5) . ?
C118 C121 1.60(5) . ?
C118 C120 1.66(5) . ?
C122 C128 1.48(2) . ?
C123 C124 1.36(2) . ?
C123 O103 1.39(2) . ?
C123 C128 1.40(2) . ?
C124 C125 1.38(2) . ?
C124 C133 1.57(2) . ?
C125 C126 1.39(2) . ?
C126 C127 1.41(2) . ?
C126 C129 1.45(3) . ?
C127 C128 1.40(2) . ?
C129 C132 1.52(3) . ?
C129 C130 1.55(3) . ?
C129 C131 1.57(3) . ?
C133 C139 1.53(2) . ?
C134 C139 1.35(2) . ?
C134 C135 1.37(2) . ?
C134 O104 1.44(2) . ?
C135 C136 1.41(2) . ?
C135 C144 1.51(2) . ?
C136 C137 1.42(2) . ?
C137 C138 1.36(2) . ?
C137 C140 1.56(3) . ?
C138 C139 1.43(2) . ?
C140 C142 1.40(6) . ?
C140 C143 1.45(6) . ?
C140 C942 1.46(4) . ?
C140 C141 1.52(5) . ?
C140 C941 1.59(4) . ?
C140 C943 1.60(5) . ?
C201 C202 1.35(2) . ?
C201 O201 1.38(2) . ?
C201 C206 1.41(2) . ?
C202 C203 1.40(2) . ?
C202 C211 1.52(2) . ?
C203 C204 1.42(2) . ?
C204 C205 1.35(2) . ?
C204 C207 1.54(2) . ?
C205 C206 1.44(2) . ?
C206 C244 1.50(2) . ?
C207 C209 1.44(3) . ?
C207 C208 1.48(3) . ?
C207 C210 1.59(3) . ?
C211 C217 1.47(2) . ?
C212 C213 1.36(2) . ?
C212 O202 1.38(2) . ?
C212 C217 1.45(2) . ?
C213 C214 1.42(2) . ?
C213 C222 1.53(2) . ?
C214 C215 1.38(2) . ?
C215 C216 1.41(2) . ?
C215 C218 1.55(3) . ?
C216 C217 1.40(2) . ?
C218 C219 1.51(3) . ?
C218 C221 1.56(3) . ?
C218 C220 1.56(3) . ?
C222 C228 1.52(2) . ?
C223 C228 1.35(2) . ?
C223 C224 1.40(2) . ?
C223 O203 1.41(2) . ?
C224 C225 1.42(2) . ?
C224 C233 1.48(2) . ?
C225 C226 1.36(2) . ?
C226 C227 1.42(2) . ?
C226 C229 1.55(2) . ?
C227 C228 1.40(2) . ?
C229 C231 1.49(3) . ?
C229 C230 1.55(3) . ?
C229 C232 1.58(3) . ?
C233 C239 1.49(2) . ?
C234 C235 1.34(2) . ?
C234 O204 1.43(2) . ?
C234 C239 1.43(2) . ?
C235 C236 1.43(2) . ?
C235 C244 1.57(2) . ?
C236 C237 1.35(2) . ?
C237 C238 1.35(2) . ?
C237 C240 1.55(3) . ?
C238 C239 1.40(2) . ?
C240 C241 1.52(3) . ?
C240 C243 1.52(3) . ?
C240 C242 1.57(3) . ?
